data_2234784
loop_
_publ_author_name
'Chen, Zhou'
'Liu, Yonglu'
'Li, Yahong'
'Hu, Bin'

_publ_section_title
;
 Bis[2-(benzyliminomethyl)pyrrol-1-ido-\k^2^<i>N</i>,<i>N</i>']bis(dimethylamido-\k<i>N</i>)titanium(IV)
;
_journal_coeditor_code RZ2726
_journal_issue 5
_journal_name_full 'Acta Crystallographica Section E'
_journal_page_first m573
_journal_paper_doi 10.1107/S1600536812014365
_journal_volume 68
_journal_year 2012
_chemical_formula_iupac '[Ti (C2 H6 N)2 (C12 H11 N2)2]'
_chemical_formula_moiety 'C28 H34 N6 Ti'
_chemical_formula_sum 'C28 H34 N6 Ti'
_chemical_formula_weight 502.48
_chemical_name_systematic
;
Bis[2-(benzyliminomethyl)pyrrol-1-ido-
\k^2^<i>N</i>,<i>N</i>']bis(dimethylamido-\k<i>N</i>)titanium(IV)
;
_space_group_IT_number 2
_symmetry_cell_setting triclinic
_symmetry_space_group_name_Hall '-P 1'
_symmetry_space_group_name_H-M 'P -1'
_atom_sites_solution_hydrogens geom
_atom_sites_solution_primary direct
_atom_sites_solution_secondary difmap
_audit_creation_method SHELXL-97
_cell_angle_alpha 77.15(3)
_cell_angle_beta 84.72(3)
_cell_angle_gamma 71.82(3)
_cell_formula_units_Z 2
_cell_length_a 8.6363(17)
_cell_length_b 9.887(2)
_cell_length_c 16.666(3)
_cell_measurement_reflns_used 5124
_cell_measurement_temperature 293(2)
_cell_measurement_theta_max 27.72
_cell_measurement_theta_min 2.386
_cell_volume 1317.8(5)
_computing_cell_refinement 'SAINT (Bruker, 2005)'
_computing_data_collection 'APEX2 (Bruker, 2005)'
_computing_data_reduction 'SAINT (Bruker, 2005)'
_computing_molecular_graphics 'SHELXTL (Sheldrick, 2008)'
_computing_publication_material 'SHELXTL (Sheldrick, 2008)'
_computing_structure_refinement 'SHELXL97 (Sheldrick, 2008)'
_computing_structure_solution 'SHELXS97 (Sheldrick, 2008)'
_diffrn_ambient_temperature 293(2)
_diffrn_measured_fraction_theta_full 0.988
_diffrn_measured_fraction_theta_max 0.988
_diffrn_measurement_device_type 'Bruker APEXII CCD'
_diffrn_measurement_method '\f and \w scans'
_diffrn_radiation_monochromator graphite
_diffrn_radiation_source 'fine-focus sealed tube'
_diffrn_radiation_type MoK\a
_diffrn_radiation_wavelength 0.71073
_diffrn_reflns_av_R_equivalents 0.0236
_diffrn_reflns_av_sigmaI/netI 0.0462
_diffrn_reflns_limit_h_max 9
_diffrn_reflns_limit_h_min -10
_diffrn_reflns_limit_k_max 10
_diffrn_reflns_limit_k_min -11
_diffrn_reflns_limit_l_max 16
_diffrn_reflns_limit_l_min -19
_diffrn_reflns_number 6581
_diffrn_reflns_theta_full 25.00
_diffrn_reflns_theta_max 25.00
_diffrn_reflns_theta_min 2.22
_diffrn_standards_decay_% 30.43
_diffrn_standards_interval_count 6581
_diffrn_standards_number 4578
_exptl_absorpt_coefficient_mu 0.352
_exptl_absorpt_correction_T_max 0.9329
_exptl_absorpt_correction_T_min 0.9171
_exptl_absorpt_correction_type multi-scan
_exptl_absorpt_process_details '(SADABS; Bruker, 2005)'
_exptl_crystal_colour yellow
_exptl_crystal_density_diffrn 1.266
_exptl_crystal_density_method 'not measured'
_exptl_crystal_description block
_exptl_crystal_F_000 532
_exptl_crystal_size_max 0.25
_exptl_crystal_size_mid 0.23
_exptl_crystal_size_min 0.20
_refine_diff_density_max 0.323
_refine_diff_density_min -0.328
_refine_ls_extinction_method none
_refine_ls_goodness_of_fit_ref 1.079
_refine_ls_hydrogen_treatment constr
_refine_ls_matrix_type full
_refine_ls_number_parameters 320
_refine_ls_number_reflns 4578
_refine_ls_number_restraints 0
_refine_ls_restrained_S_all 1.079
_refine_ls_R_factor_all 0.0468
_refine_ls_R_factor_gt 0.0392
_refine_ls_shift/su_max 0.001
_refine_ls_shift/su_mean 0.000
_refine_ls_structure_factor_coef Fsqd
_refine_ls_weighting_details 'calc w=1/[\s^2^(Fo^2^)+(0.0714P)^2^+0.1031P] where P=(Fo^2^+2Fc^2^)/3'
_refine_ls_weighting_scheme calc
_refine_ls_wR_factor_gt 0.1166
_refine_ls_wR_factor_ref 0.1210
_reflns_number_gt 3886
_reflns_number_total 4578
_reflns_threshold_expression I>2sigma(I)
_cod_data_source_file rz2726.cif
_cod_data_source_block I
_cod_original_cell_volume 1317.8(4)
_cod_database_code 2234784
_cod_database_fobs_code 2234784

loop_
_symmetry_equiv_pos_as_xyz
'x, y, z'
'-x, -y, -z'

loop_
_atom_site_type_symbol
_atom_site_label
_atom_site_fract_x
_atom_site_fract_y
_atom_site_fract_z
_atom_site_U_iso_or_equiv
_atom_site_adp_type
_atom_site_calc_flag
_atom_site_refinement_flags
_atom_site_occupancy
_atom_site_symmetry_multiplicity
Ti Ti 0.18544(4) 0.26945(3) 0.33887(2) 0.02838(14) Uani d . 1 1
N N1 0.0595(2) 0.16019(17) 0.28584(11) 0.0320(4) Uani d . 1 1
N N2 0.2912(2) 0.27040(17) 0.20770(10) 0.0320(4) Uani d . 1 1
N N4 0.0277(2) 0.48183(17) 0.26901(10) 0.0304(4) Uani d . 1 1
N N3 0.2968(2) 0.42386(17) 0.35233(10) 0.0309(4) Uani d . 1 1
N N5 0.3662(2) 0.10471(18) 0.37812(11) 0.0359(4) Uani d . 1 1
N N6 0.0465(2) 0.27976(18) 0.43391(11) 0.0371(4) Uani d . 1 1
C C7 0.3511(3) 0.4759(2) 0.10416(13) 0.0347(5) Uani d . 1 1
C C14 0.4206(3) 0.5713(2) 0.38831(14) 0.0393(5) Uani d . 1 1
H H14 0.4952 0.6017 0.4110 0.047 Uiso calc R 1 1
C C17 0.0711(2) 0.5917(2) 0.27540(13) 0.0316(5) Uani d . 1 1
H H17 0.0121 0.6853 0.2503 0.038 Uiso calc R 1 1
C C16 0.2107(2) 0.5676(2) 0.32156(12) 0.0294(4) Uani d . 1 1
C C19 -0.1969(2) 0.6496(2) 0.17407(13) 0.0323(5) Uani d . 1 1
C C4 0.1141(3) 0.1328(2) 0.20891(13) 0.0330(5) Uani d . 1 1
C C5 0.2381(3) 0.1951(2) 0.17016(13) 0.0342(5) Uani d . 1 1
H H5 0.2795 0.1808 0.1182 0.041 Uiso calc R 1 1
C C13 0.4227(3) 0.4287(2) 0.39300(13) 0.0362(5) Uani d . 1 1
H H13 0.5005 0.3473 0.4205 0.043 Uiso calc R 1 1
C C1 -0.0532(3) 0.0895(2) 0.30949(15) 0.0401(5) Uani d . 1 1
H H1 -0.1108 0.0885 0.3595 0.048 Uiso calc R 1 1
C C20 -0.3424(3) 0.7220(2) 0.20766(14) 0.0397(5) Uani d . 1 1
H H20 -0.3826 0.6768 0.2565 0.048 Uiso calc R 1 1
C C15 0.2844(3) 0.6603(2) 0.34270(13) 0.0359(5) Uani d . 1 1
H H15 0.2502 0.7614 0.3293 0.043 Uiso calc R 1 1
C C6 0.4175(3) 0.3353(2) 0.16516(14) 0.0409(5) Uani d . 1 1
H H6A 0.4937 0.2657 0.1365 0.049 Uiso calc R 1 1
H H6B 0.4776 0.3529 0.2062 0.049 Uiso calc R 1 1
C C2 -0.0721(3) 0.0186(2) 0.25006(16) 0.0456(6) Uani d . 1 1
H H2 -0.1427 -0.0367 0.2527 0.055 Uiso calc R 1 1
C C18 -0.1036(3) 0.4969(2) 0.21361(15) 0.0417(5) Uani d . 1 1
H H18A -0.1803 0.4503 0.2448 0.050 Uiso calc R 1 1
H H18B -0.0560 0.4440 0.1703 0.050 Uiso calc R 1 1
C C24 -0.1388(3) 0.7203(2) 0.10202(14) 0.0420(5) Uani d . 1 1
H H24 -0.0406 0.6732 0.0784 0.050 Uiso calc R 1 1
C C12 0.2948(3) 0.4785(3) 0.02883(14) 0.0437(6) Uani d . 1 1
H H12 0.2930 0.3922 0.0159 0.052 Uiso calc R 1 1
C C3 0.0349(3) 0.0461(2) 0.18578(15) 0.0415(5) Uani d . 1 1
H H3 0.0504 0.0128 0.1368 0.050 Uiso calc R 1 1
C C22 -0.3700(3) 0.9295(2) 0.09812(16) 0.0488(6) Uani d . 1 1
H H22 -0.4285 1.0230 0.0725 0.059 Uiso calc R 1 1
C C11 0.2411(3) 0.6078(3) -0.02778(14) 0.0480(6) Uani d . 1 1
H H11 0.2027 0.6076 -0.0781 0.058 Uiso calc R 1 1
C C8 0.3535(3) 0.6060(2) 0.12081(14) 0.0411(5) Uani d . 1 1
H H8 0.3911 0.6069 0.1712 0.049 Uiso calc R 1 1
C C26 0.5335(3) 0.0771(3) 0.34638(16) 0.0516(6) Uani d . 1 1
H H26A 0.6071 0.0310 0.3911 0.077 Uiso calc R 1 1
H H26B 0.5518 0.1675 0.3196 0.077 Uiso calc R 1 1
H H26C 0.5518 0.0147 0.3076 0.077 Uiso calc R 1 1
C C10 0.2440(3) 0.7364(3) -0.01045(15) 0.0481(6) Uani d . 1 1
H H10 0.2077 0.8232 -0.0486 0.058 Uiso calc R 1 1
C C28 -0.1310(3) 0.3356(3) 0.43669(17) 0.0521(6) Uani d . 1 1
H H28A -0.1740 0.2694 0.4767 0.078 Uiso calc R 1 1
H H28B -0.1723 0.3451 0.3835 0.078 Uiso calc R 1 1
H H28C -0.1637 0.4289 0.4517 0.078 Uiso calc R 1 1
C C21 -0.4296(3) 0.8609(3) 0.16978(16) 0.0494(6) Uani d . 1 1
H H21 -0.5286 0.9081 0.1927 0.059 Uiso calc R 1 1
C C23 -0.2250(3) 0.8598(3) 0.06492(15) 0.0507(6) Uani d . 1 1
H H23 -0.1838 0.9065 0.0169 0.061 Uiso calc R 1 1
C C9 0.3010(3) 0.7351(3) 0.06378(16) 0.0494(6) Uani d . 1 1
H H9 0.3045 0.8214 0.0760 0.059 Uiso calc R 1 1
C C27 0.1122(3) 0.2549(3) 0.51480(15) 0.0514(6) Uani d . 1 1
H H27A 0.0806 0.3447 0.5339 0.077 Uiso calc R 1 1
H H27B 0.2289 0.2185 0.5116 0.077 Uiso calc R 1 1
H H27C 0.0705 0.1850 0.5525 0.077 Uiso calc R 1 1
C C25 0.3401(3) -0.0277(2) 0.42785(17) 0.0523(6) Uani d . 1 1
H H25A 0.3585 -0.0990 0.3944 0.078 Uiso calc R 1 1
H H25B 0.2302 -0.0066 0.4494 0.078 Uiso calc R 1 1
H H25C 0.4146 -0.0648 0.4725 0.078 Uiso calc R 1 1

loop_
_atom_site_aniso_label
_atom_site_aniso_U_11
_atom_site_aniso_U_22
_atom_site_aniso_U_33
_atom_site_aniso_U_12
_atom_site_aniso_U_13
_atom_site_aniso_U_23
Ti 0.0237(2) 0.0252(2) 0.0335(2) -0.00713(15) -0.00057(14) -0.00083(15)
N1 0.0292(9) 0.0253(8) 0.0399(10) -0.0091(7) 0.0005(7) -0.0025(7)
N2 0.0262(9) 0.0274(8) 0.0372(9) -0.0070(7) 0.0035(7) 0.0006(7)
N4 0.0239(9) 0.0276(8) 0.0377(9) -0.0066(7) -0.0042(7) -0.0027(7)
N3 0.0256(9) 0.0301(8) 0.0362(9) -0.0094(7) -0.0019(7) -0.0034(7)
N5 0.0333(10) 0.0314(9) 0.0390(10) -0.0051(7) -0.0053(8) -0.0041(7)
N6 0.0346(10) 0.0323(9) 0.0417(10) -0.0106(8) 0.0048(8) -0.0036(8)
C7 0.0294(11) 0.0392(11) 0.0359(11) -0.0150(9) 0.0092(9) -0.0055(9)
C14 0.0357(13) 0.0491(13) 0.0412(12) -0.0212(10) -0.0009(10) -0.0135(10)
C17 0.0295(11) 0.0238(9) 0.0388(11) -0.0038(8) -0.0022(9) -0.0063(8)
C16 0.0284(11) 0.0293(10) 0.0295(10) -0.0081(8) 0.0014(8) -0.0055(8)
C19 0.0280(11) 0.0297(10) 0.0397(11) -0.0088(9) -0.0087(9) -0.0048(9)
C4 0.0310(11) 0.0231(9) 0.0406(11) -0.0034(8) -0.0017(9) -0.0041(8)
C5 0.0320(12) 0.0293(10) 0.0346(11) -0.0031(9) 0.0037(9) -0.0034(9)
C13 0.0282(11) 0.0407(11) 0.0381(11) -0.0107(9) -0.0051(9) -0.0025(9)
C1 0.0340(12) 0.0320(11) 0.0532(13) -0.0132(9) 0.0050(10) -0.0044(10)
C20 0.0345(13) 0.0414(12) 0.0406(12) -0.0122(10) 0.0007(9) -0.0024(10)
C15 0.0390(13) 0.0340(11) 0.0376(11) -0.0135(9) 0.0010(9) -0.0099(9)
C6 0.0291(12) 0.0436(12) 0.0463(13) -0.0133(10) 0.0064(10) -0.0011(10)
C2 0.0352(13) 0.0329(11) 0.0731(17) -0.0155(10) 0.0012(11) -0.0132(11)
C18 0.0368(13) 0.0297(11) 0.0583(14) -0.0097(9) -0.0198(11) -0.0014(10)
C24 0.0363(13) 0.0433(12) 0.0456(13) -0.0113(10) 0.0054(10) -0.0106(10)
C12 0.0536(15) 0.0445(12) 0.0419(13) -0.0275(11) 0.0040(11) -0.0110(10)
C3 0.0397(13) 0.0320(11) 0.0529(14) -0.0067(10) -0.0047(10) -0.0135(10)
C22 0.0508(16) 0.0305(11) 0.0593(15) -0.0058(11) -0.0192(12) 0.0007(11)
C11 0.0499(15) 0.0611(15) 0.0364(12) -0.0279(12) -0.0007(10) -0.0011(11)
C8 0.0461(14) 0.0471(13) 0.0350(12) -0.0212(11) 0.0086(10) -0.0117(10)
C26 0.0335(13) 0.0563(15) 0.0520(15) 0.0058(11) -0.0068(11) -0.0097(12)
C10 0.0436(14) 0.0430(13) 0.0499(14) -0.0144(11) 0.0071(11) 0.0052(11)
C28 0.0389(14) 0.0562(15) 0.0612(16) -0.0160(12) 0.0146(12) -0.0160(12)
C21 0.0310(13) 0.0436(13) 0.0650(16) 0.0033(10) -0.0035(11) -0.0137(12)
C23 0.0675(18) 0.0457(13) 0.0394(13) -0.0263(13) -0.0039(12) 0.0049(11)
C9 0.0580(16) 0.0380(12) 0.0550(15) -0.0216(11) 0.0110(12) -0.0101(11)
C27 0.0571(17) 0.0521(14) 0.0419(13) -0.0155(12) 0.0052(12) -0.0072(11)
C25 0.0592(17) 0.0276(11) 0.0680(17) -0.0105(11) -0.0166(13) -0.0034(11)

loop_
_atom_type_symbol
_atom_type_description
_atom_type_scat_dispersion_real
_atom_type_scat_dispersion_imag
_atom_type_scat_source
C C 0.0033 0.0016 'International Tables Vol C Tables 4.2.6.8 and 6.1.1.4'
H H 0.0000 0.0000 'International Tables Vol C Tables 4.2.6.8 and 6.1.1.4'
N N 0.0061 0.0033 'International Tables Vol C Tables 4.2.6.8 and 6.1.1.4'
Ti Ti 0.2776 0.4457 'International Tables Vol C Tables 4.2.6.8 and 6.1.1.4'

loop_
_geom_angle_atom_site_label_1
_geom_angle_atom_site_label_2
_geom_angle_atom_site_label_3
_geom_angle
N6 Ti N5 101.90(8)
N6 Ti N3 97.59(8)
N5 Ti N3 95.05(7)
N6 Ti N1 94.23(8)
N5 Ti N1 97.39(8)
N3 Ti N1 160.70(7)
N6 Ti N4 92.44(7)
N5 Ti N4 163.77(7)
N3 Ti N4 75.34(7)
N1 Ti N4 89.00(7)
N6 Ti N2 165.25(8)
N5 Ti N2 89.27(8)
N3 Ti N2 90.90(7)
N1 Ti N2 74.60(7)
N4 Ti N2 78.01(7)
C1 N1 C4 105.19(18)
C1 N1 Ti 137.79(16)
C4 N1 Ti 116.42(13)
C5 N2 C6 117.90(18)
C5 N2 Ti 112.70(13)
C6 N2 Ti 129.23(15)
C17 N4 C18 121.51(17)
C17 N4 Ti 113.45(14)
C18 N4 Ti 124.76(13)
C13 N3 C16 105.68(17)
C13 N3 Ti 138.25(14)
C16 N3 Ti 115.35(13)
C25 N5 C26 110.80(19)
C25 N5 Ti 120.62(16)
C26 N5 Ti 126.40(15)
C27 N6 C28 110.83(19)
C27 N6 Ti 120.95(16)
C28 N6 Ti 127.38(16)
C12 C7 C8 117.9(2)
C12 C7 C6 121.7(2)
C8 C7 C6 120.3(2)
C13 C14 C15 106.6(2)
C13 C14 H14 126.7
C15 C14 H14 126.7
N4 C17 C16 118.74(18)
N4 C17 H17 120.6
C16 C17 H17 120.6
C15 C16 N3 110.44(18)
C15 C16 C17 133.02(19)
N3 C16 C17 116.54(17)
C20 C19 C24 118.36(19)
C20 C19 C18 121.14(19)
C24 C19 C18 120.5(2)
N1 C4 C3 110.47(19)
N1 C4 C5 116.31(19)
C3 C4 C5 133.2(2)
N2 C5 C4 119.35(19)
N2 C5 H5 120.3
C4 C5 H5 120.3
N3 C13 C14 111.09(19)
N3 C13 H13 124.5
C14 C13 H13 124.5
N1 C1 C2 111.5(2)
N1 C1 H1 124.3
C2 C1 H1 124.3
C19 C20 C21 120.8(2)
C19 C20 H20 119.6
C21 C20 H20 119.6
C16 C15 C14 106.20(18)
C16 C15 H15 126.9
C14 C15 H15 126.9
N2 C6 C7 114.20(18)
N2 C6 H6A 108.7
C7 C6 H6A 108.7
N2 C6 H6B 108.7
C7 C6 H6B 108.7
H6A C6 H6B 107.6
C1 C2 C3 106.5(2)
C1 C2 H2 126.8
C3 C2 H2 126.8
N4 C18 C19 116.14(17)
N4 C18 H18A 108.3
C19 C18 H18A 108.3
N4 C18 H18B 108.3
C19 C18 H18B 108.3
H18A C18 H18B 107.4
C23 C24 C19 120.7(2)
C23 C24 H24 119.6
C19 C24 H24 119.6
C7 C12 C11 120.8(2)
C7 C12 H12 119.6
C11 C12 H12 119.6
C4 C3 C2 106.4(2)
C4 C3 H3 126.8
C2 C3 H3 126.8
C23 C22 C21 119.7(2)
C23 C22 H22 120.2
C21 C22 H22 120.2
C10 C11 C12 120.7(2)
C10 C11 H11 119.7
C12 C11 H11 119.7
C7 C8 C9 121.1(2)
C7 C8 H8 119.4
C9 C8 H8 119.4
N5 C26 H26A 109.5
N5 C26 H26B 109.5
H26A C26 H26B 109.5
N5 C26 H26C 109.5
H26A C26 H26C 109.5
H26B C26 H26C 109.5
C9 C10 C11 119.1(2)
C9 C10 H10 120.5
C11 C10 H10 120.5
N6 C28 H28A 109.5
N6 C28 H28B 109.5
H28A C28 H28B 109.5
N6 C28 H28C 109.5
H28A C28 H28C 109.5
H28B C28 H28C 109.5
C22 C21 C20 120.0(2)
C22 C21 H21 120.0
C20 C21 H21 120.0
C22 C23 C24 120.4(2)
C22 C23 H23 119.8
C24 C23 H23 119.8
C10 C9 C8 120.4(2)
C10 C9 H9 119.8
C8 C9 H9 119.8
N6 C27 H27A 109.5
N6 C27 H27B 109.5
H27A C27 H27B 109.5
N6 C27 H27C 109.5
H27A C27 H27C 109.5
H27B C27 H27C 109.5
N5 C25 H25A 109.5
N5 C25 H25B 109.5
H25A C25 H25B 109.5
N5 C25 H25C 109.5
H25A C25 H25C 109.5
H25B C25 H25C 109.5

loop_
_geom_bond_atom_site_label_1
_geom_bond_atom_site_label_2
_geom_bond_distance
Ti N6 1.8987(18)
Ti N5 1.9091(19)
Ti N3 2.1011(17)
Ti N1 2.1134(19)
Ti N4 2.2449(19)
Ti N2 2.2897(18)
N1 C1 1.350(3)
N1 C4 1.379(3)
N2 C5 1.277(3)
N2 C6 1.482(3)
N4 C17 1.282(3)
N4 C18 1.479(3)
N3 C13 1.351(3)
N3 C16 1.387(3)
N5 C25 1.455(3)
N5 C26 1.456(3)
N6 C27 1.451(3)
N6 C28 1.459(3)
C7 C12 1.379(3)
C7 C8 1.382(3)
C7 C6 1.508(3)
C14 C13 1.389(3)
C14 C15 1.399(3)
C14 H14 0.9300
C17 C16 1.419(3)
C17 H17 0.9300
C16 C15 1.385(3)
C19 C20 1.375(3)
C19 C24 1.384(3)
C19 C18 1.504(3)
C4 C3 1.383(3)
C4 C5 1.432(3)
C5 H5 0.9300
C13 H13 0.9300
C1 C2 1.381(3)
C1 H1 0.9300
C20 C21 1.382(3)
C20 H20 0.9300
C15 H15 0.9300
C6 H6A 0.9700
C6 H6B 0.9700
C2 C3 1.386(3)
C2 H2 0.9300
C18 H18A 0.9700
C18 H18B 0.9700
C24 C23 1.380(3)
C24 H24 0.9300
C12 C11 1.384(3)
C12 H12 0.9300
C3 H3 0.9300
C22 C23 1.361(4)
C22 C21 1.377(4)
C22 H22 0.9300
C11 C10 1.373(4)
C11 H11 0.9300
C8 C9 1.385(3)
C8 H8 0.9300
C26 H26A 0.9600
C26 H26B 0.9600
C26 H26C 0.9600
C10 C9 1.369(4)
C10 H10 0.9300
C28 H28A 0.9600
C28 H28B 0.9600
C28 H28C 0.9600
C21 H21 0.9300
C23 H23 0.9300
C9 H9 0.9300
C27 H27A 0.9600
C27 H27B 0.9600
C27 H27C 0.9600
C25 H25A 0.9600
C25 H25B 0.9600
C25 H25C 0.9600
